data_4300024
loop_
_publ_author_name
'Kenton H. Whitmire'
'Silke Hoppe'
'Orson Sydora'
'Jennifer L. Jolas'
'Carolyn M. Jones'

_publ_contact_author
;
Dr. Kenton. H. Whitmire
Chemistry Department MS 60
Rice University
Houston TX 77251-1892
U.S.A.
;
_publ_contact_author_email whitmir@rice.edu
_publ_contact_author_fax (1)-713-737-5652
_publ_contact_author_phone (1)-713-737-5650
_publ_section_title
;
Oligomerization and Oxide Formation in Bismuth Aryl Alkoxides: Synthesis
and Characterization of
Bi4(\m4-O)(\m-OC6F5)6{\m3-OBi(\m-OC6F5)3}2(C6H5CH3),
Bi8(\m4-O)2(\m3-O)2(\m-OC6F5)16, Bi6(\m3-O)4(\m3-OC6F5){\m3-OBi(OC6F5)4}3,
NaBi4(\m3-O)2(OC6F5)9(THF)2, and Na2Bi4(\m3-O)2(OC6F5)10(THF)2
;
_journal_name_full 'Inorganic Chemistry'
_journal_page_first 85
_journal_page_last 97
_journal_paper_doi 10.1021/ic990431m
_journal_volume 39
_journal_year 2000
_chemical_formula_sum 'C91.3 H32 Bi6 F60 O16'
_chemical_formula_weight 3778.65
_space_group_IT_number 2
_symmetry_cell_setting triclinic
_symmetry_space_group_name_Hall '-P 1'
_symmetry_space_group_name_H-M 'P -1'
_atom_sites_solution_hydrogens geom
_atom_sites_solution_primary direct
_atom_sites_solution_secondary difmap
_audit_creation_method SHELXL-97
_cell_angle_alpha 105.17(3)
_cell_angle_beta 104.82(3)
_cell_angle_gamma 96.56(3)
_cell_formula_units_Z 2
_cell_length_a 13.797(3)
_cell_length_b 18.378(4)
_cell_length_c 24.531(5)
_cell_measurement_reflns_used 25
_cell_measurement_temperature 193(2)
_cell_measurement_theta_max 8.28
_cell_measurement_theta_min 3.64
_cell_volume 5693(3)
_computing_cell_refinement TEXSAN
_computing_data_collection TEXSAN
_computing_data_reduction TEXSAN
_computing_molecular_graphics SHELXL-93
_computing_publication_material 'SHELXTL PLUS'
_computing_structure_refinement 'SHELXL-93 (Sheldrick, 1993)'
_computing_structure_solution 'SHELXS-86 (Sheldrick, 1990)'
_diffrn_ambient_temperature 193(2)
_diffrn_measured_fraction_theta_full 0.720
_diffrn_measured_fraction_theta_max 0.720
_diffrn_measurement_device 'Rigaku AFC5-S'
_diffrn_measurement_method 2theta-\wscans
_diffrn_radiation_monochromator graphite
_diffrn_radiation_source 'normal-focus sealed tube'
_diffrn_radiation_type MoK\a
_diffrn_radiation_wavelength 0.71073
_diffrn_reflns_av_R_equivalents 0.0369
_diffrn_reflns_av_sigmaI/netI 0.0648
_diffrn_reflns_limit_h_max 13
_diffrn_reflns_limit_h_min -13
_diffrn_reflns_limit_k_max 17
_diffrn_reflns_limit_k_min 0
_diffrn_reflns_limit_l_max 22
_diffrn_reflns_limit_l_min -25
_diffrn_reflns_number 11135
_diffrn_reflns_theta_full 22.47
_diffrn_reflns_theta_max 22.47
_diffrn_reflns_theta_min 2.02
_diffrn_standards_decay_% 3.1
_diffrn_standards_interval_count 150
_diffrn_standards_number 3
_exptl_absorpt_coefficient_mu 9.397
_exptl_absorpt_correction_T_max 0.4534
_exptl_absorpt_correction_T_min 0.1649
_exptl_absorpt_correction_type psi-scans
_exptl_crystal_colour 'pale yellow'
_exptl_crystal_density_diffrn 2.204
_exptl_crystal_density_method 'not measured'
_exptl_crystal_description 'hexagonal plate'
_exptl_crystal_F_000 3492
_exptl_crystal_size_max 0.30
_exptl_crystal_size_mid 0.20
_exptl_crystal_size_min 0.10
_refine_diff_density_max 1.405
_refine_diff_density_min -2.138
_refine_diff_density_rms 0.199
_refine_ls_extinction_method none
_refine_ls_goodness_of_fit_ref 1.043
_refine_ls_hydrogen_treatment mixed
_refine_ls_matrix_type block
_refine_ls_number_parameters 1487
_refine_ls_number_reflns 10687
_refine_ls_number_restraints 501
_refine_ls_restrained_S_all 1.020
_refine_ls_R_factor_all 0.0709
_refine_ls_R_factor_gt 0.0516
_refine_ls_shift/su_max 0.000
_refine_ls_shift/su_mean 0.000
_refine_ls_structure_factor_coef Fsqd
_refine_ls_weighting_details 'calc w=1/[\s^2^(Fo^2^)+(0.0747P)^2^+86.3624P] where P=(Fo^2^+2Fc^2^)/3'
_refine_ls_weighting_scheme calc
_refine_ls_wR_factor_gt 0.1341
_refine_ls_wR_factor_ref 0.1449
_reflns_number_gt 8481
_reflns_number_total 10687
_reflns_threshold_expression >2sigma(I)
_cod_original_cell_volume 5693(2)
_cod_original_formula_sum 'C91.30 H32 Bi6 F60 O16'
_cod_database_code 4300024

loop_
_symmetry_equiv_pos_as_xyz
'x, y, z'
'-x, -y, -z'

loop_
_atom_site_label
_atom_site_type_symbol
_atom_site_fract_x
_atom_site_fract_y
_atom_site_fract_z
_atom_site_U_iso_or_equiv
_atom_site_adp_type
_atom_site_occupancy
_atom_site_symmetry_multiplicity
_atom_site_calc_flag
_atom_site_refinement_flags
_atom_site_disorder_assembly
_atom_site_disorder_group
Bi1 Bi 0.03873(6) 0.77274(4) 0.67638(3) 0.0377(2) Uani 1 1 d . . .
Bi2 Bi 0.13636(5) 0.95703(4) 0.65502(3) 0.0297(2) Uani 1 1 d . . .
Bi3 Bi 0.26231(5) 0.92451(4) 0.78178(3) 0.0295(2) Uani 1 1 d . . .
Bi4 Bi 0.33314(5) 1.13165(4) 0.76821(3) 0.0310(2) Uani 1 1 d . . .
Bi5 Bi 0.11030(5) 1.08811(4) 0.79618(3) 0.0306(2) Uani 1 1 d . . .
Bi6 Bi 0.14514(6) 1.26469(4) 0.75106(4) 0.0393(3) Uani 1 1 d . . .
O1 O 0.1154(9) 0.8878(7) 0.7117(5) 0.033(3) Uani 1 1 d . . .
O2 O 0.2138(9) 1.0219(6) 0.7510(5) 0.031(3) Uani 1 1 d . . .
O3 O 0.1780(10) 1.1539(7) 0.7499(5) 0.037(3) Uani 1 1 d . . .
O10 O 0.1534(9) 0.7894(7) 0.7660(5) 0.045(4) Uani 1 1 d D . .
C11 C 0.1850(9) 0.7402(7) 0.7967(5) 0.046(6) Uani 1 1 d D . .
C12 C 0.2848(9) 0.7311(8) 0.8110(6) 0.050(6) Uani 1 1 d D . .
C13 C 0.3176(10) 0.6816(9) 0.8419(8) 0.058(7) Uani 1 1 d D . .
C14 C 0.2504(10) 0.6416(10) 0.8606(9) 0.076(9) Uani 1 1 d D . .
C15 C 0.1509(11) 0.6490(11) 0.8474(9) 0.065(7) Uani 1 1 d D . .
C16 C 0.1180(10) 0.6961(10) 0.8145(8) 0.054(6) Uani 1 1 d D . .
F12 F 0.3531(8) 0.7735(7) 0.7956(6) 0.065(4) Uani 1 1 d D . .
F13 F 0.4173(9) 0.6771(8) 0.8564(7) 0.097(5) Uani 1 1 d D . .
F14 F 0.2820(12) 0.5929(9) 0.8908(7) 0.114(6) Uani 1 1 d D . .
F15 F 0.0836(11) 0.6075(9) 0.8641(8) 0.108(6) Uani 1 1 d D . .
F16 F 0.0197(8) 0.7032(8) 0.8011(7) 0.089(5) Uani 1 1 d D . .
O20 O 0.0254(9) 0.8243(6) 0.5975(5) 0.036(3) Uani 1 1 d D . .
C21 C -0.0001(7) 0.7851(6) 0.5404(6) 0.031(5) Uani 1 1 d D . .
C22 C 0.0140(11) 0.8197(7) 0.4982(5) 0.042(6) Uani 1 1 d D . .
C23 C -0.0104(15) 0.7800(7) 0.4398(5) 0.047(6) Uani 1 1 d D . .
C24 C -0.0538(16) 0.7038(7) 0.4202(5) 0.050(6) Uani 1 1 d D . .
C25 C -0.0691(18) 0.6677(8) 0.4596(5) 0.073(8) Uani 1 1 d D . .
C26 C -0.0420(16) 0.7073(7) 0.5187(5) 0.055(7) Uani 1 1 d D . .
F22 F 0.0549(8) 0.8951(5) 0.5171(4) 0.047(3) Uani 1 1 d D . .
F23 F 0.0056(10) 0.8162(6) 0.4007(4) 0.065(4) Uani 1 1 d D . .
F24 F -0.0745(11) 0.6638(6) 0.3622(4) 0.072(4) Uani 1 1 d D . .
F25 F -0.1102(12) 0.5920(6) 0.4406(5) 0.090(5) Uani 1 1 d D . .
F26 F -0.0580(11) 0.6696(6) 0.5568(5) 0.077(4) Uani 1 1 d D . .
O30 O 0.2797(8) 0.9086(6) 0.6819(5) 0.035(3) Uani 1 1 d D . .
C31 C 0.3609(9) 0.9064(5) 0.6622(4) 0.029(5) Uani 1 1 d D . .
C32 C 0.3595(9) 0.9158(8) 0.6079(5) 0.034(5) Uani 1 1 d D . .
C33 C 0.4433(9) 0.9143(12) 0.5871(6) 0.055(7) Uani 1 1 d D . .
C34 C 0.5306(9) 0.9004(11) 0.6200(6) 0.042(6) Uani 1 1 d D . .
C35 C 0.5352(10) 0.8921(11) 0.6739(6) 0.041(6) Uani 1 1 d D . .
C36 C 0.4521(9) 0.8939(10) 0.6947(6) 0.034(5) Uani 1 1 d D . .
F32 F 0.2716(7) 0.9277(6) 0.5743(4) 0.044(3) Uani 1 1 d D . .
F33 F 0.4369(9) 0.9242(8) 0.5339(5) 0.071(4) Uani 1 1 d D . .
F34 F 0.6136(8) 0.8986(7) 0.6001(5) 0.066(4) Uani 1 1 d D . .
F35 F 0.6234(8) 0.8803(8) 0.7075(5) 0.068(4) Uani 1 1 d D . .
F36 F 0.4591(7) 0.8833(6) 0.7480(4) 0.045(3) Uani 1 1 d D . .
O40 O 0.1713(9) 0.9775(6) 0.8394(5) 0.039(3) Uani 1 1 d D . .
C41 C 0.1324(8) 0.9435(6) 0.8737(4) 0.029(5) Uani 1 1 d D . .
C42 C 0.0396(9) 0.9538(8) 0.8835(6) 0.044(6) Uani 1 1 d D . .
C43 C 0.0004(11) 0.9200(11) 0.9192(8) 0.053(7) Uani 1 1 d D . .
C44 C 0.0530(11) 0.8736(11) 0.9452(8) 0.050(6) Uani 1 1 d D . .
C45 C 0.1429(10) 0.8603(10) 0.9358(7) 0.044(6) Uani 1 1 d D . .
C46 C 0.1834(10) 0.8957(9) 0.9017(7) 0.036(5) Uani 1 1 d D . .
F42 F -0.0145(8) 0.9987(6) 0.8572(5) 0.048(3) Uani 1 1 d D . .
F43 F -0.0872(8) 0.9344(8) 0.9294(6) 0.074(4) Uani 1 1 d D . .
F44 F 0.0164(9) 0.8431(8) 0.9823(6) 0.074(4) Uani 1 1 d D . .
F45 F 0.1968(8) 0.8156(6) 0.9620(5) 0.057(3) Uani 1 1 d D . .
F46 F 0.2737(7) 0.8832(6) 0.8934(5) 0.045(3) Uani 1 1 d D . .
O50 O 0.4000(7) 1.0309(6) 0.8099(5) 0.035(3) Uani 1 1 d D . .
C51 C 0.4939(9) 1.0333(5) 0.8422(5) 0.026(5) Uani 1 1 d D . .
C52 C 0.5790(8) 1.0501(8) 0.8241(5) 0.041(6) Uani 1 1 d D . .
C53 C 0.6758(8) 1.0498(10) 0.8553(6) 0.034(5) Uani 1 1 d D . .
C54 C 0.6930(9) 1.0382(10) 0.9095(6) 0.038(6) Uani 1 1 d D . .
C55 C 0.6128(8) 1.0219(10) 0.9297(6) 0.042(6) Uani 1 1 d D . .
C56 C 0.5158(9) 1.0201(11) 0.8969(6) 0.039(6) Uani 1 1 d D . .
F52 F 0.5617(8) 1.0652(7) 0.7718(4) 0.058(4) Uani 1 1 d D . .
F53 F 0.7547(8) 1.0668(7) 0.8350(5) 0.061(4) Uani 1 1 d D . .
F54 F 0.7896(7) 1.0410(7) 0.9415(5) 0.061(4) Uani 1 1 d D . .
F55 F 0.6284(8) 1.0111(7) 0.9835(4) 0.053(3) Uani 1 1 d D . .
F56 F 0.4368(7) 0.9999(7) 0.9168(5) 0.055(3) Uani 1 1 d D . .
O60 O 0.0166(8) 1.0181(6) 0.6977(5) 0.032(3) Uani 1 1 d D . .
C61 C -0.0761(9) 1.0290(5) 0.6705(5) 0.029(5) Uani 1 1 d D . .
C62 C -0.1498(8) 1.0416(8) 0.7002(5) 0.035(5) Uani 1 1 d D . .
C63 C -0.2441(9) 1.0532(12) 0.6726(5) 0.042(6) Uani 1 1 d D . .
C64 C -0.2672(10) 1.0521(12) 0.6152(5) 0.046(6) Uani 1 1 d D . .
C65 C -0.1977(9) 1.0412(12) 0.5849(6) 0.040(6) Uani 1 1 d D . .
C66 C -0.1041(9) 1.0289(10) 0.6121(5) 0.036(5) Uani 1 1 d D . .
F62 F -0.1258(7) 1.0420(6) 0.7572(4) 0.044(3) Uani 1 1 d D . .
F63 F -0.3132(8) 1.0636(7) 0.7023(5) 0.057(3) Uani 1 1 d D . .
F64 F -0.3595(8) 1.0654(8) 0.5883(5) 0.065(4) Uani 1 1 d D . .
F65 F -0.2216(8) 1.0396(7) 0.5280(4) 0.061(4) Uani 1 1 d D . .
F66 F -0.0360(7) 1.0143(7) 0.5809(4) 0.048(3) Uani 1 1 d D . .
O70 O 0.2736(8) 1.1507(6) 0.8546(4) 0.032(3) Uani 1 1 d D . .
C71 C 0.3247(9) 1.1541(5) 0.9100(6) 0.041(6) Uani 1 1 d D . .
C72 C 0.2764(9) 1.1354(8) 0.9491(5) 0.035(5) Uani 1 1 d D . .
C73 C 0.3293(9) 1.1388(11) 1.0056(5) 0.043(6) Uani 1 1 d D . .
C74 C 0.4326(9) 1.1603(11) 1.0245(6) 0.044(6) Uani 1 1 d D . .
C75 C 0.4835(9) 1.1806(11) 0.9883(5) 0.048(6) Uani 1 1 d D . .
C76 C 0.4301(9) 1.1763(9) 0.9318(5) 0.039(6) Uani 1 1 d D . .
F72 F 0.1734(7) 1.1156(6) 0.9310(4) 0.044(3) Uani 1 1 d D . .
F73 F 0.2777(9) 1.1194(7) 1.0411(4) 0.060(4) Uani 1 1 d D . .
F74 F 0.4847(9) 1.1613(7) 1.0791(4) 0.066(4) Uani 1 1 d D . .
F75 F 0.5858(7) 1.2046(7) 1.0067(5) 0.061(4) Uani 1 1 d D . .
F76 F 0.4798(7) 1.1984(6) 0.8958(5) 0.049(3) Uani 1 1 d D . .
O80 O 0.2842(9) 1.0703(6) 0.6699(5) 0.035(3) Uani 1 1 d D . .
C81 C 0.3139(8) 1.1029(6) 0.6323(5) 0.032(5) Uani 1 1 d D . .
C82 C 0.2456(9) 1.1044(8) 0.5806(5) 0.040(6) Uani 1 1 d D . .
C83 C 0.2746(9) 1.1370(11) 0.5414(7) 0.051(6) Uani 1 1 d D . .
C84 C 0.3747(9) 1.1684(10) 0.5523(6) 0.043(6) Uani 1 1 d D . .
C85 C 0.4445(9) 1.1682(11) 0.6027(6) 0.052(6) Uani 1 1 d D . .
C86 C 0.4140(9) 1.1362(10) 0.6421(6) 0.035(5) Uani 1 1 d D . .
F82 F 0.1474(7) 1.0711(7) 0.5675(5) 0.061(4) Uani 1 1 d D . .
F83 F 0.2050(9) 1.1350(8) 0.4912(5) 0.075(4) Uani 1 1 d D . .
F84 F 0.4024(9) 1.2041(7) 0.5159(5) 0.072(4) Uani 1 1 d D . .
F85 F 0.5420(8) 1.2038(7) 0.6161(5) 0.070(4) Uani 1 1 d D . .
F86 F 0.4837(8) 1.1395(7) 0.6933(5) 0.057(4) Uani 1 1 d D . .
O90 O 0.3122(9) 1.2540(6) 0.7433(6) 0.044(4) Uani 1 1 d D . .
C91 C 0.3826(10) 1.2970(6) 0.7308(5) 0.049(6) Uani 1 1 d D . .
C92 C 0.3636(11) 1.3203(9) 0.6805(6) 0.078(9) Uani 1 1 d D . .
C93 C 0.4377(11) 1.3639(12) 0.6681(8) 0.084(10) Uani 1 1 d D . .
C94 C 0.5340(11) 1.3864(12) 0.7064(8) 0.090(11) Uani 1 1 d D . .
C95 C 0.5562(11) 1.3653(10) 0.7566(7) 0.082(10) Uani 1 1 d D . .
C96 C 0.4823(10) 1.3216(10) 0.7684(7) 0.064(8) Uani 1 1 d D . .
F92 F 0.2700(10) 1.2967(8) 0.6408(6) 0.090(5) Uani 1 1 d D . .
F93 F 0.4156(14) 1.3812(10) 0.6170(7) 0.139(8) Uani 1 1 d D . .
F94 F 0.6068(14) 1.4293(9) 0.6935(9) 0.164(10) Uani 1 1 d D . .
F95 F 0.6507(9) 1.3880(8) 0.7954(8) 0.125(8) Uani 1 1 d D . .
F96 F 0.5041(9) 1.3005(7) 0.8177(6) 0.078(4) Uani 1 1 d D . .
O100 O 0.1553(10) 0.7297(7) 0.6434(6) 0.060(5) Uani 1 1 d D . .
C101 C 0.1994(9) 0.6744(7) 0.6561(5) 0.052(7) Uani 1 1 d D . .
C102 C 0.2995(10) 0.6713(8) 0.6567(7) 0.066(8) Uani 1 1 d D . .
C103 C 0.3458(12) 0.6128(10) 0.6686(11) 0.082(9) Uani 1 1 d D . .
C104 C 0.2941(12) 0.5570(10) 0.6831(10) 0.101(13) Uani 1 1 d D . .
C105 C 0.1961(12) 0.5573(9) 0.6831(10) 0.076(9) Uani 1 1 d D . .
C106 C 0.1491(11) 0.6144(8) 0.6693(9) 0.053(7) Uani 1 1 d D . .
F102 F 0.3543(10) 0.7285(7) 0.6456(7) 0.098(5) Uani 1 1 d D . .
F103 F 0.4434(11) 0.6149(11) 0.6689(9) 0.149(9) Uani 1 1 d D . .
F104 F 0.3383(17) 0.4991(11) 0.6954(9) 0.184(12) Uani 1 1 d D . .
F105 F 0.1442(15) 0.5009(7) 0.6959(8) 0.147(9) Uani 1 1 d D . .
F106 F 0.0518(9) 0.6141(7) 0.6695(6) 0.077(4) Uani 1 1 d D . .
O110 O 0.2209(9) 1.3145(7) 0.8422(5) 0.052(4) Uani 1 1 d D . .
C111 C 0.3079(11) 1.3654(7) 0.8617(5) 0.058(7) Uani 1 1 d D . .
C112 C 0.3330(10) 1.4178(7) 0.8335(6) 0.057(7) Uani 1 1 d D . .
C113 C 0.4225(12) 1.4708(11) 0.8555(8) 0.093(10) Uani 1 1 d D . .
C114 C 0.4939(13) 1.4685(12) 0.9046(9) 0.120(15) Uani 1 1 d D . .
C115 C 0.4714(12) 1.4200(11) 0.9348(8) 0.100(11) Uani 1 1 d D . .
C116 C 0.3798(11) 1.3710(10) 0.9145(7) 0.081(9) Uani 1 1 d D . .
F112 F 0.2671(9) 1.4169(7) 0.7822(5) 0.068(4) Uani 1 1 d D . .
F113 F 0.4431(12) 1.5181(8) 0.8250(7) 0.118(7) Uani 1 1 d D . .
F114 F 0.5843(12) 1.5184(11) 0.9258(9) 0.189(12) Uani 1 1 d D . .
F115 F 0.5412(12) 1.4198(10) 0.9851(7) 0.142(8) Uani 1 1 d D . .
F116 F 0.3594(11) 1.3217(7) 0.9440(6) 0.093(5) Uani 1 1 d D . .
O120 O 0.0321(9) 1.2005(7) 0.7831(6) 0.056(4) Uani 1 1 d D . .
C121 C -0.0524(10) 1.2134(6) 0.7984(5) 0.041(6) Uani 1 1 d D . .
C122 C -0.0610(9) 1.2154(9) 0.8536(5) 0.049(6) Uani 1 1 d D . .
C123 C -0.1486(11) 1.2285(14) 0.8679(7) 0.072(8) Uani 1 1 d D . .
C124 C -0.2292(11) 1.2393(13) 0.8273(6) 0.067(8) Uani 1 1 d D . .
C125 C -0.2228(11) 1.2403(12) 0.7733(7) 0.067(8) Uani 1 1 d D . .
C126 C -0.1343(10) 1.2283(11) 0.7602(6) 0.051(6) Uani 1 1 d D . .
F122 F 0.0188(9) 1.2062(8) 0.8940(5) 0.080(4) Uani 1 1 d D . .
F123 F -0.1574(13) 1.2265(9) 0.9212(6) 0.112(6) Uani 1 1 d D . .
F124 F -0.3176(10) 1.2467(9) 0.8409(8) 0.112(6) Uani 1 1 d D . .
F125 F -0.3027(9) 1.2479(9) 0.7320(6) 0.110(6) Uani 1 1 d D . .
F126 F -0.1276(10) 1.2265(7) 0.7056(5) 0.072(4) Uani 1 1 d D . .
C131 C -0.014(2) 1.4086(16) 0.7485(12) 0.083(9) Uiso 1 1 d . . .
H13A H -0.0532 1.3724 0.7091 0.100 Uiso 1 1 calc R . .
H13B H 0.0324 1.4495 0.7433 0.100 Uiso 1 1 calc R . .
C132 C -0.087(2) 1.4430(16) 0.7811(12) 0.086(9) Uiso 1 1 d . . .
H13C H -0.0844 1.4974 0.7823 0.103 Uiso 1 1 calc R . .
H13D H -0.1578 1.4144 0.7607 0.103 Uiso 1 1 calc R . .
C133 C -0.0536(18) 1.4372(14) 0.8410(11) 0.067(7) Uiso 1 1 d . . .
H13E H -0.1030 1.3989 0.8472 0.081 Uiso 1 1 calc R . .
H13F H -0.0441 1.4874 0.8711 0.081 Uiso 1 1 calc R . .
C134 C 0.0476(18) 1.4110(14) 0.8431(10) 0.065(7) Uiso 1 1 d . . .
H13G H 0.1046 1.4560 0.8583 0.078 Uiso 1 1 calc R . .
H13H H 0.0600 1.3781 0.8694 0.078 Uiso 1 1 calc R . .
O135 O 0.0406(10) 1.3696(8) 0.7852(6) 0.053(4) Uiso 1 1 d . . .
C141 C -0.2248(14) 0.6910(9) 0.6360(8) 0.128(13) Uiso 1 1 d GD . .
H14A H -0.2519 0.6411 0.6086 0.154 Uiso 1 1 calc R . .
C142 C -0.2167(14) 0.7547(11) 0.6157(6) 0.099(10) Uiso 1 1 d GD . .
H14B H -0.2383 0.7483 0.5744 0.119 Uiso 1 1 calc R . .
C143 C -0.1771(13) 0.8277(9) 0.6558(8) 0.078(8) Uiso 1 1 d GD . .
H14C H -0.1716 0.8712 0.6419 0.093 Uiso 1 1 calc R . .
C144 C -0.1456(13) 0.8370(8) 0.7161(7) 0.081(8) Uiso 1 1 d GD . .
H14D H -0.1186 0.8869 0.7435 0.097 Uiso 1 1 calc R . .
C145 C -0.1537(13) 0.7733(11) 0.7364(6) 0.093(9) Uiso 1 1 d GD . .
H14E H -0.1321 0.7797 0.7777 0.112 Uiso 1 1 calc R . .
C146 C -0.1933(14) 0.7004(9) 0.6963(9) 0.100(10) Uiso 1 1 d GD . .
C147 C -0.202(3) 0.638(2) 0.7143(17) 0.13(3) Uiso 0.50 1 d PD . .
H14F H -0.1769 0.6535 0.7575 0.189 Uiso 0.50 1 calc PR . .
H14G H -0.1618 0.6029 0.6975 0.189 Uiso 0.50 1 calc PR . .
H14H H -0.2741 0.6128 0.7009 0.189 Uiso 0.50 1 calc PR . .
C151 C 0.1872(18) 0.6600(13) 0.4954(9) 0.022(9) Uiso 0.50 1 d PGD . .
H15A H 0.1680 0.6542 0.5288 0.026 Uiso 0.50 1 calc PR . .
C152 C 0.230(2) 0.7322(11) 0.4953(10) 0.076(16) Uiso 0.50 1 d PGD . .
H15B H 0.2402 0.7757 0.5287 0.091 Uiso 0.50 1 calc PR . .
C153 C 0.258(2) 0.7407(12) 0.4465(12) 0.054(13) Uiso 0.50 1 d PGD . .
H15C H 0.2875 0.7900 0.4465 0.065 Uiso 0.50 1 calc PR . .
C154 C 0.244(2) 0.6769(16) 0.3977(10) 0.064(14) Uiso 0.50 1 d PGD . .
H15D H 0.2627 0.6827 0.3644 0.077 Uiso 0.50 1 calc PR . .
C155 C 0.201(2) 0.6048(13) 0.3978(9) 0.049(12) Uiso 0.50 1 d PGD . .
H15E H 0.1906 0.5612 0.3645 0.058 Uiso 0.50 1 calc PR . .
C156 C 0.1725(17) 0.5963(11) 0.4466(10) 0.065(14) Uiso 0.50 1 d PGD . .
C157 C 0.131(3) 0.528(2) 0.4464(17) 0.11(2) Uiso 0.50 1 d PD . .
H15F H 0.1268 0.4899 0.4090 0.167 Uiso 0.50 1 calc PR . .
H15G H 0.0626 0.5289 0.4505 0.167 Uiso 0.50 1 calc PR . .
H15H H 0.1738 0.5143 0.4794 0.167 Uiso 0.50 1 calc PR . .
C161 C 0.3618(15) 0.3563(12) 1.1974(10) 0.060(14) Uiso 0.50 1 d PGD . .
H16A H 0.4269 0.3712 1.2264 0.072 Uiso 0.50 1 calc PR . .
C162 C 0.313(2) 0.4118(10) 1.1792(12) 0.069(15) Uiso 0.50 1 d PGD . .
H16B H 0.3447 0.4646 1.1959 0.082 Uiso 0.50 1 calc PR . .
C163 C 0.218(2) 0.3901(13) 1.1368(12) 0.054(13) Uiso 0.50 1 d PGD . .
H16C H 0.1844 0.4280 1.1244 0.065 Uiso 0.50 1 calc PR . .
C164 C 0.1714(15) 0.3129(15) 1.1125(10) 0.074(16) Uiso 0.50 1 d PGD . .
H16D H 0.1063 0.2981 1.0835 0.088 Uiso 0.50 1 calc PR . .
C165 C 0.2202(15) 0.2574(11) 1.1306(9) 0.027(9) Uiso 0.50 1 d PGD . .
H16E H 0.1885 0.2047 1.1140 0.033 Uiso 0.50 1 calc PR . .
C166 C 0.3154(14) 0.2791(10) 1.1731(8) 0.015(8) Uiso 0.50 1 d PGD . .
C167 C 0.361(2) 0.2260(18) 1.1898(14) 0.055(13) Uiso 0.50 1 d PD . .
H16F H 0.3171 0.1753 1.1684 0.083 Uiso 0.50 1 calc PR . .
H16G H 0.3725 0.2356 1.2324 0.083 Uiso 0.50 1 calc PR . .
H16H H 0.4263 0.2276 1.1811 0.083 Uiso 0.50 1 calc PR . .
C171 C 0.0842(18) 0.5543(15) 0.006(2) 0.036(17) Uiso 0.30 1 d PD . .
C172 C -0.010(3) 0.5750(9) 0.0025(19) 0.015(13) Uiso 0.30 1 d PD . .
C173 C -0.0946(14) 0.521(2) -0.004(2) 0.035(17) Uiso 0.30 1 d PD . .
C181 C 0.480(5) 0.480(3) 0.4389(5) 0.08(3) Uiso 0.30 1 d PD . .
C182 C 0.510(5) 0.4275(16) 0.469(2) 0.08(3) Uiso 0.30 1 d PD . .
C183 C 0.530(5) 0.448(3) 0.530(2) 0.07(2) Uiso 0.30 1 d PD . .

loop_
_atom_site_aniso_label
_atom_site_aniso_U_11
_atom_site_aniso_U_22
_atom_site_aniso_U_33
_atom_site_aniso_U_23
_atom_site_aniso_U_13
_atom_site_aniso_U_12
Bi1 0.0405(5) 0.0372(5) 0.0390(5) 0.0166(4) 0.0137(4) 0.0061(4)
Bi2 0.0319(5) 0.0363(5) 0.0288(5) 0.0163(4) 0.0123(4) 0.0148(4)
Bi3 0.0320(5) 0.0343(5) 0.0304(5) 0.0173(4) 0.0123(4) 0.0145(4)
Bi4 0.0310(5) 0.0352(5) 0.0337(5) 0.0154(4) 0.0147(4) 0.0103(4)
Bi5 0.0314(5) 0.0373(5) 0.0316(5) 0.0158(4) 0.0153(4) 0.0138(4)
Bi6 0.0460(5) 0.0393(5) 0.0438(5) 0.0220(4) 0.0181(4) 0.0200(4)
O1 0.046(9) 0.037(8) 0.031(8) 0.023(7) 0.020(7) 0.019(7)
O2 0.044(8) 0.019(7) 0.049(9) 0.020(7) 0.030(7) 0.016(6)
O3 0.056(9) 0.031(8) 0.036(8) 0.013(7) 0.032(7) 0.010(7)
O10 0.044(9) 0.052(10) 0.040(9) 0.036(8) -0.005(7) 0.005(7)
C11 0.060(17) 0.042(15) 0.036(14) 0.005(12) 0.016(12) 0.017(13)
C12 0.063(17) 0.029(14) 0.074(18) 0.029(13) 0.032(14) 0.015(13)
C13 0.064(18) 0.040(16) 0.051(16) 0.000(13) -0.003(13) 0.019(14)
C14 0.14(3) 0.022(15) 0.07(2) 0.024(14) 0.020(19) 0.023(17)
C15 0.10(2) 0.052(17) 0.073(19) 0.034(15) 0.045(17) 0.034(16)
C16 0.060(17) 0.049(16) 0.055(16) 0.026(14) 0.014(14) 0.003(13)
F12 0.055(9) 0.067(9) 0.091(11) 0.047(8) 0.026(8) 0.018(7)
F13 0.084(12) 0.072(11) 0.138(15) 0.047(10) 0.009(10) 0.045(9)
F14 0.143(16) 0.093(13) 0.138(16) 0.086(13) 0.033(13) 0.049(12)
F15 0.127(14) 0.095(13) 0.143(16) 0.084(12) 0.067(13) 0.012(11)
F16 0.068(10) 0.088(12) 0.136(14) 0.072(11) 0.035(10) 0.012(9)
O20 0.055(9) 0.024(8) 0.029(9) 0.007(7) 0.010(7) 0.010(7)
C21 0.047(14) 0.019(13) 0.026(13) 0.007(11) 0.009(10) 0.004(10)
C22 0.040(14) 0.038(15) 0.040(15) 0.006(12) 0.011(11) -0.007(11)
C23 0.056(15) 0.055(17) 0.024(14) 0.013(13) 0.003(11) 0.007(13)
C24 0.097(19) 0.034(15) 0.009(12) -0.004(11) 0.011(12) 0.008(13)
C25 0.09(2) 0.055(18) 0.050(18) 0.027(16) -0.007(15) -0.026(15)
C26 0.11(2) 0.048(17) 0.016(13) 0.022(13) 0.021(13) 0.028(15)
F22 0.055(8) 0.051(8) 0.038(7) 0.020(6) 0.014(6) 0.004(6)
F23 0.111(12) 0.057(9) 0.037(8) 0.021(7) 0.032(8) 0.014(8)
F24 0.112(12) 0.053(9) 0.047(9) 0.003(7) 0.025(8) 0.019(8)
F25 0.135(14) 0.058(10) 0.042(9) 0.000(7) 0.004(9) -0.023(9)
F26 0.130(13) 0.046(8) 0.051(9) 0.016(7) 0.029(9) -0.005(8)
O30 0.046(9) 0.033(8) 0.034(8) 0.008(7) 0.021(7) 0.019(7)
C31 0.025(12) 0.039(13) 0.024(12) 0.006(10) 0.014(10) 0.015(10)
C32 0.029(13) 0.037(13) 0.037(14) 0.016(11) 0.007(11) 0.004(10)
C33 0.059(18) 0.055(16) 0.050(16) 0.013(13) 0.019(14) 0.007(13)
C34 0.011(12) 0.068(17) 0.045(15) 0.016(13) 0.008(11) 0.004(11)
C35 0.045(15) 0.043(14) 0.038(14) 0.018(11) 0.004(12) 0.026(11)
C36 0.043(14) 0.033(13) 0.037(14) 0.019(11) 0.021(12) 0.015(10)
F32 0.039(7) 0.078(9) 0.031(7) 0.029(6) 0.018(6) 0.030(6)
F33 0.066(9) 0.116(12) 0.060(9) 0.051(9) 0.039(8) 0.033(8)
F34 0.052(9) 0.086(10) 0.074(10) 0.024(8) 0.036(8) 0.026(7)
F35 0.049(8) 0.098(11) 0.066(9) 0.027(8) 0.020(7) 0.039(8)
F36 0.038(7) 0.074(9) 0.039(7) 0.029(7) 0.015(6) 0.035(6)
O40 0.045(9) 0.040(9) 0.033(8) 0.010(7) 0.014(7) 0.012(7)
C41 0.036(13) 0.031(12) 0.017(11) 0.001(10) 0.018(10) -0.007(10)
C42 0.039(14) 0.067(16) 0.045(14) 0.024(13) 0.036(12) 0.013(12)
C43 0.029(14) 0.082(19) 0.067(17) 0.037(15) 0.029(13) 0.020(13)
C44 0.047(15) 0.066(17) 0.066(17) 0.038(14) 0.045(14) 0.013(13)
C45 0.064(16) 0.036(14) 0.037(13) 0.026(12) 0.007(12) 0.015(12)
C46 0.048(15) 0.039(14) 0.034(13) 0.024(11) 0.015(11) 0.017(11)
F42 0.045(7) 0.049(8) 0.069(9) 0.035(7) 0.021(6) 0.026(6)
F43 0.050(9) 0.094(11) 0.119(12) 0.071(10) 0.047(9) 0.027(8)
F44 0.066(9) 0.091(11) 0.105(11) 0.071(10) 0.048(9) 0.018(8)
F45 0.071(9) 0.062(9) 0.057(8) 0.047(7) 0.020(7) 0.025(7)
F46 0.038(7) 0.055(8) 0.056(8) 0.026(6) 0.025(6) 0.024(6)
O50 0.017(8) 0.049(9) 0.042(9) 0.027(7) -0.003(7) 0.010(6)
C51 0.039(14) 0.030(12) 0.021(12) 0.012(10) 0.020(10) 0.026(10)
C52 0.041(15) 0.068(16) 0.033(14) 0.038(12) 0.020(12) 0.019(12)
C53 0.028(13) 0.039(13) 0.045(14) 0.012(11) 0.026(12) 0.013(10)
C54 0.031(14) 0.033(13) 0.039(14) 0.007(11) -0.007(11) 0.009(10)
C55 0.058(17) 0.030(13) 0.039(15) 0.005(11) 0.027(13) -0.008(11)
C56 0.024(13) 0.046(14) 0.049(15) 0.017(12) 0.015(12) -0.003(10)
F52 0.057(8) 0.090(10) 0.038(8) 0.034(7) 0.021(6) 0.013(7)
F53 0.041(8) 0.089(10) 0.065(9) 0.032(8) 0.024(7) 0.018(7)
F54 0.036(8) 0.089(10) 0.059(9) 0.030(8) 0.007(7) 0.017(7)
F55 0.070(9) 0.068(9) 0.040(8) 0.035(7) 0.025(7) 0.023(7)
F56 0.047(8) 0.061(9) 0.082(10) 0.040(7) 0.039(7) 0.014(6)
O60 0.024(8) 0.048(9) 0.035(8) 0.023(7) 0.010(6) 0.019(7)
C61 0.036(13) 0.021(12) 0.034(13) 0.004(10) 0.018(11) 0.008(10)
C62 0.041(14) 0.042(14) 0.031(13) 0.019(11) 0.015(11) 0.021(11)
C63 0.026(13) 0.069(17) 0.040(14) 0.034(12) 0.006(11) 0.019(11)
C64 0.019(13) 0.066(16) 0.054(16) 0.024(13) 0.002(12) 0.026(11)
C65 0.031(13) 0.073(17) 0.030(13) 0.037(12) 0.004(11) 0.031(12)
C66 0.043(14) 0.038(13) 0.029(13) 0.007(10) 0.020(11) 0.007(11)
F62 0.042(7) 0.071(9) 0.033(7) 0.030(6) 0.017(6) 0.020(6)
F63 0.041(8) 0.081(10) 0.059(8) 0.025(7) 0.021(7) 0.022(7)
F64 0.042(8) 0.108(12) 0.061(9) 0.037(8) 0.017(7) 0.037(8)
F65 0.055(8) 0.103(11) 0.035(8) 0.036(7) 0.005(6) 0.035(8)
F66 0.045(7) 0.078(9) 0.036(7) 0.028(7) 0.019(6) 0.026(7)
O70 0.045(9) 0.036(8) 0.015(7) 0.011(6) 0.006(6) 0.011(7)
C71 0.061(16) 0.024(13) 0.051(16) 0.004(11) 0.040(14) 0.025(11)
C72 0.031(13) 0.038(13) 0.038(14) 0.009(11) 0.012(11) 0.016(10)
C73 0.061(17) 0.053(15) 0.018(13) 0.016(11) 0.010(12) 0.019(12)
C74 0.041(15) 0.053(16) 0.047(16) 0.034(13) 0.008(13) 0.015(12)
C75 0.040(15) 0.059(16) 0.029(14) 0.000(12) -0.006(12) 0.013(12)
C76 0.059(16) 0.012(12) 0.059(16) 0.015(11) 0.036(14) 0.007(11)
F72 0.041(8) 0.056(8) 0.047(7) 0.021(6) 0.021(6) 0.018(6)
F73 0.089(10) 0.075(9) 0.031(7) 0.023(7) 0.031(7) 0.022(8)
F74 0.077(10) 0.082(10) 0.037(8) 0.024(7) 0.003(7) 0.023(8)
F75 0.040(8) 0.071(9) 0.062(9) 0.023(7) -0.002(7) 0.002(7)
F76 0.039(7) 0.055(8) 0.061(8) 0.027(7) 0.020(6) 0.006(6)
O80 0.040(8) 0.052(9) 0.031(8) 0.026(7) 0.026(7) 0.012(7)
C81 0.024(13) 0.023(12) 0.051(15) 0.003(11) 0.020(11) 0.010(10)
C82 0.035(14) 0.057(15) 0.036(14) 0.019(12) 0.019(12) 0.006(12)
C83 0.064(17) 0.053(16) 0.052(16) 0.037(13) 0.022(14) 0.020(13)
C84 0.072(18) 0.052(15) 0.027(13) 0.027(12) 0.035(13) 0.021(13)
C85 0.031(14) 0.069(17) 0.074(18) 0.029(15) 0.039(14) 0.009(12)
C86 0.036(14) 0.046(14) 0.038(14) 0.025(11) 0.016(11) 0.023(11)
F82 0.048(8) 0.086(10) 0.063(9) 0.039(8) 0.024(7) 0.011(7)
F83 0.077(10) 0.123(13) 0.036(8) 0.057(8) 0.001(7) 0.021(9)
F84 0.086(10) 0.079(10) 0.062(9) 0.038(8) 0.030(8) 0.006(8)
F85 0.063(10) 0.092(11) 0.071(10) 0.038(8) 0.035(8) 0.005(8)
F86 0.048(8) 0.086(10) 0.061(9) 0.057(8) 0.019(7) 0.014(7)
O90 0.037(9) 0.032(8) 0.079(11) 0.030(8) 0.034(8) 0.002(7)
C91 0.046(16) 0.036(15) 0.073(18) 0.021(13) 0.027(14) 0.015(12)
C92 0.10(2) 0.051(18) 0.11(3) 0.039(18) 0.05(2) 0.038(17)
C93 0.12(3) 0.06(2) 0.12(3) 0.06(2) 0.08(2) 0.04(2)
C94 0.10(2) 0.036(17) 0.18(4) 0.05(2) 0.10(3) 0.016(17)
C95 0.08(2) 0.032(16) 0.16(3) 0.027(18) 0.08(2) 0.035(16)
C96 0.060(19) 0.030(15) 0.11(2) 0.023(15) 0.046(18) 0.010(13)
F92 0.124(14) 0.089(12) 0.077(11) 0.048(9) 0.030(10) 0.042(11)
F93 0.23(2) 0.111(15) 0.150(18) 0.080(14) 0.135(18) 0.063(15)
F94 0.20(2) 0.075(13) 0.27(3) 0.049(15) 0.18(2) 0.002(13)
F95 0.054(10) 0.073(12) 0.24(2) 0.029(13) 0.054(13) -0.001(9)
F96 0.060(9) 0.066(10) 0.107(12) 0.032(9) 0.011(9) 0.022(8)
O100 0.081(12) 0.063(11) 0.074(12) 0.045(9) 0.054(10) 0.041(10)
C101 0.081(19) 0.035(15) 0.045(15) 0.003(12) 0.025(14) 0.041(14)
C102 0.11(2) 0.041(16) 0.056(17) 0.005(13) 0.032(16) 0.040(17)
C103 0.08(2) 0.07(2) 0.08(2) 0.010(17) 0.008(17) 0.043(18)
C104 0.20(4) 0.06(2) 0.053(18) 0.028(16) 0.03(2) 0.09(3)
C105 0.14(3) 0.032(16) 0.08(2) 0.031(15) 0.04(2) 0.040(19)
C106 0.10(2) 0.011(13) 0.055(16) 0.019(12) 0.024(15) 0.004(13)
F102 0.062(10) 0.083(12) 0.151(16) 0.022(11) 0.045(10) 0.023(9)
F103 0.105(16) 0.154(19) 0.18(2) 0.027(16) 0.023(14) 0.083(15)
F104 0.31(3) 0.16(2) 0.17(2) 0.110(18) 0.11(2) 0.18(2)
F105 0.32(3) 0.052(11) 0.132(16) 0.056(11) 0.121(19) 0.082(15)
F106 0.100(12) 0.065(10) 0.072(10) 0.024(8) 0.042(9) 0.000(9)
O110 0.056(10) 0.041(10) 0.045(10) 0.008(8) 0.002(8) 0.003(8)
C111 0.058(18) 0.044(17) 0.051(17) 0.000(13) -0.011(14) 0.019(14)
C112 0.048(16) 0.030(15) 0.08(2) -0.008(14) 0.021(15) 0.005(13)
C113 0.10(3) 0.06(2) 0.14(3) 0.04(2) 0.05(2) 0.03(2)
C114 0.09(3) 0.03(2) 0.21(5) 0.01(2) 0.03(3) 0.005(19)
C115 0.08(2) 0.08(3) 0.08(2) -0.027(19) -0.02(2) 0.03(2)
C116 0.08(2) 0.047(19) 0.10(3) 0.008(17) 0.02(2) 0.043(17)
F112 0.073(10) 0.054(9) 0.094(11) 0.035(8) 0.034(9) 0.025(8)
F113 0.116(14) 0.058(11) 0.18(2) 0.026(12) 0.072(14) -0.010(10)
F114 0.111(17) 0.124(18) 0.22(3) -0.048(18) 0.006(17) -0.059(15)
F115 0.114(15) 0.123(16) 0.113(16) -0.020(13) -0.040(13) 0.027(13)
F116 0.139(15) 0.049(10) 0.073(11) 0.010(8) 0.001(10) 0.039(10)
O120 0.059(10) 0.055(10) 0.098(13) 0.044(9) 0.062(10) 0.043(8)
C121 0.044(15) 0.047(15) 0.034(14) 0.016(11) 0.010(12) 0.014(11)
C122 0.041(15) 0.069(18) 0.038(15) 0.018(13) 0.010(12) 0.012(12)
C123 0.08(2) 0.08(2) 0.08(2) 0.044(17) 0.054(18) 0.023(17)
C124 0.034(15) 0.061(18) 0.13(3) 0.036(18) 0.050(17) 0.023(13)
C125 0.046(17) 0.046(16) 0.11(2) 0.019(16) 0.031(17) 0.017(13)
C126 0.072(19) 0.044(15) 0.035(15) 0.013(12) 0.008(14) 0.020(13)
F122 0.084(11) 0.106(12) 0.071(10) 0.045(9) 0.028(9) 0.048(9)
F123 0.162(17) 0.120(14) 0.124(15) 0.068(12) 0.110(14) 0.072(13)
F124 0.080(12) 0.088(12) 0.20(2) 0.056(13) 0.083(13) 0.041(10)
F125 0.054(10) 0.106(13) 0.145(16) 0.022(12) -0.010(10) 0.049(9)
F126 0.092(11) 0.058(9) 0.068(10) 0.025(8) 0.011(8) 0.041(8)

loop_
_atom_type_symbol
_atom_type_description
_atom_type_scat_dispersion_real
_atom_type_scat_dispersion_imag
_atom_type_scat_source
C C 0.0033 0.0016 'International Tables Vol C Tables 4.2.6.8 and 6.1.1.4'
O O 0.0106 0.0060 'International Tables Vol C Tables 4.2.6.8 and 6.1.1.4'
F F 0.0171 0.0103 'International Tables Vol C Tables 4.2.6.8 and 6.1.1.4'
Bi Bi -4.1077 10.2566 'International Tables Vol C Tables 4.2.6.8 and 6.1.1.4'
H H 0.0000 0.0000 'International Tables Vol C Tables 4.2.6.8 and 6.1.1.4'

loop_
_geom_angle_atom_site_label_1
_geom_angle_atom_site_label_2
_geom_angle_atom_site_label_3
_geom_angle
_geom_angle_site_symmetry_1
_geom_angle_site_symmetry_3
_geom_angle_publ_flag
O1 Bi1 O100 96.2(5) . . ?
O1 Bi1 O10 70.8(4) . . ?
O100 Bi1 O10 83.4(5) . . ?
O1 Bi1 O20 72.4(4) . . ?
O100 Bi1 O20 79.7(4) . . ?
O10 Bi1 O20 137.3(4) . . ?
O1 Bi2 O2 68.5(4) . . ?
O1 Bi2 O30 70.8(4) . . ?
O2 Bi2 O30 74.0(4) . . ?
O1 Bi2 O60 79.9(4) . . ?
O2 Bi2 O60 70.4(4) . . ?
O30 Bi2 O60 140.1(4) . . ?
O1 Bi2 O20 67.2(4) . . ?
O2 Bi2 O20 135.6(4) . . ?
O30 Bi2 O20 93.2(4) . . ?
O60 Bi2 O20 99.8(4) . . ?
O1 Bi2 O80 130.7(4) . . ?
O2 Bi2 O80 67.4(4) . . ?
O30 Bi2 O80 76.9(4) . . ?
O60 Bi2 O80 104.6(4) . . ?
O20 Bi2 O80 151.8(3) . . ?
O1 Bi2 Bi3 39.3(3) . . ?
O2 Bi2 Bi3 40.4(3) . . ?
O30 Bi2 Bi3 46.7(3) . . ?
O60 Bi2 Bi3 93.7(2) . . ?
O20 Bi2 Bi3 100.6(2) . . ?
O80 Bi2 Bi3 91.7(2) . . ?
O1 Bi3 O2 68.4(4) . . ?
O1 Bi3 O40 84.7(4) . . ?
O2 Bi3 O40 73.9(4) . . ?
O1 Bi3 O50 132.9(4) . . ?
O2 Bi3 O50 67.6(4) . . ?
O40 Bi3 O50 98.7(4) . . ?
O1 Bi3 O30 66.7(4) . . ?
O2 Bi3 O30 70.8(4) . . ?
O40 Bi3 O30 140.7(4) . . ?
O50 Bi3 O30 83.6(4) . . ?
O1 Bi3 O10 62.7(4) . . ?
O2 Bi3 O10 129.2(4) . . ?
O40 Bi3 O10 88.3(4) . . ?
O50 Bi3 O10 163.1(3) . . ?
O30 Bi3 O10 100.7(4) . . ?
O1 Bi3 Bi2 38.6(3) . . ?
O2 Bi3 Bi2 41.0(3) . . ?
O40 Bi3 Bi2 98.8(3) . . ?
O50 Bi3 Bi2 95.1(2) . . ?
O30 Bi3 Bi2 42.2(3) . . ?
O10 Bi3 Bi2 99.0(2) . . ?
O3 Bi4 O80 83.6(4) . . ?
O3 Bi4 O2 68.4(4) . . ?
O80 Bi4 O2 72.9(4) . . ?
O3 Bi4 O70 68.2(4) . . ?
O80 Bi4 O70 142.2(4) . . ?
O2 Bi4 O70 73.6(4) . . ?
O3 Bi4 O50 128.0(4) . . ?
O80 Bi4 O50 101.7(4) . . ?
O2 Bi4 O50 64.3(4) . . ?
O70 Bi4 O50 78.6(4) . . ?
O3 Bi4 O90 64.7(4) . . ?
O80 Bi4 O90 87.7(4) . . ?
O2 Bi4 O90 130.8(4) . . ?
O70 Bi4 O90 101.5(4) . . ?
O50 Bi4 O90 164.6(4) . . ?
O3 Bi4 Bi5 38.6(3) . . ?
O80 Bi4 Bi5 99.2(3) . . ?
O2 Bi4 Bi5 42.7(3) . . ?
O70 Bi4 Bi5 43.3(3) . . ?
O50 Bi4 Bi5 90.2(2) . . ?
O90 Bi4 Bi5 100.4(2) . . ?
O3 Bi5 O2 69.5(4) . . ?
O3 Bi5 O70 70.8(4) . . ?
O2 Bi5 O70 76.2(4) . . ?
O3 Bi5 O60 80.0(4) . . ?
O2 Bi5 O60 70.6(4) . . ?
O70 Bi5 O60 141.7(4) . . ?
O3 Bi5 O120 65.1(4) . . ?
O2 Bi5 O120 132.8(4) . . ?
O70 Bi5 O120 100.0(4) . . ?
O60 Bi5 O120 89.2(4) . . ?
O3 Bi5 O40 130.8(4) . . ?
O2 Bi5 O40 65.2(4) . . ?
O70 Bi5 O40 80.5(4) . . ?
O60 Bi5 O40 101.7(4) . . ?
O120 Bi5 O40 161.8(4) . . ?
O3 Bi5 Bi4 39.2(3) . . ?
O2 Bi5 Bi4 43.4(3) . . ?
O70 Bi5 Bi4 45.8(3) . . ?
O60 Bi5 Bi4 96.0(3) . . ?
O120 Bi5 Bi4 100.8(3) . . ?
O40 Bi5 Bi4 92.6(2) . . ?
O110 Bi6 O3 94.0(5) . . ?
O110 Bi6 O120 83.6(5) . . ?
O3 Bi6 O120 69.7(4) . . ?
O110 Bi6 O90 84.5(5) . . ?
O3 Bi6 O90 67.7(4) . . ?
O120 Bi6 O90 134.6(4) . . ?
O110 Bi6 O135 76.2(5) . . ?
O3 Bi6 O135 146.8(4) . . ?
O120 Bi6 O135 77.7(4) . . ?
O90 Bi6 O135 140.3(4) . . ?
Bi1 O1 Bi2 121.3(6) . . ?
Bi1 O1 Bi3 122.4(5) . . ?
Bi2 O1 Bi3 102.1(5) . . ?
Bi3 O2 Bi2 98.5(4) . . ?
Bi3 O2 Bi5 117.1(5) . . ?
Bi2 O2 Bi5 113.3(5) . . ?
Bi3 O2 Bi4 120.2(5) . . ?
Bi2 O2 Bi4 115.0(5) . . ?
Bi5 O2 Bi4 93.9(4) . . ?
Bi6 O3 Bi5 120.2(5) . . ?
Bi6 O3 Bi4 122.7(6) . . ?
Bi5 O3 Bi4 102.2(5) . . ?
C11 O10 Bi1 133.3(6) . . ?
C11 O10 Bi3 123.9(7) . . ?
Bi1 O10 Bi3 99.9(4) . . ?
O10 C11 C12 121.5(11) . . ?
O10 C11 C16 121.8(11) . . ?
C12 C11 C16 116.7(12) . . ?
F12 C12 C11 118.9(10) . . ?
F12 C12 C13 119.0(10) . . ?
C11 C12 C13 122.1(11) . . ?
F13 C13 C14 120.9(11) . . ?
F13 C13 C12 119.4(11) . . ?
C14 C13 C12 119.5(11) . . ?
F14 C14 C15 119.9(11) . . ?
F14 C14 C13 119.8(12) . . ?
C15 C14 C13 120.2(11) . . ?
F15 C15 C14 120.3(11) . . ?
F15 C15 C16 119.8(11) . . ?
C14 C15 C16 119.8(11) . . ?
F16 C16 C15 119.9(11) . . ?
F16 C16 C11 118.4(11) . . ?
C15 C16 C11 121.6(11) . . ?
C21 O20 Bi1 126.6(8) . . ?
C21 O20 Bi2 130.6(8) . . ?
Bi1 O20 Bi2 98.6(4) . . ?
O20 C21 C26 122.6(10) . . ?
O20 C21 C22 122.0(10) . . ?
C26 C21 C22 115.3(11) . . ?
F22 C22 C23 119.8(10) . . ?
F22 C22 C21 117.6(10) . . ?
C23 C22 C21 122.6(11) . . ?
F23 C23 C22 120.3(10) . . ?
F23 C23 C24 119.7(10) . . ?
C22 C23 C24 120.0(10) . . ?
C25 C24 F24 120.6(10) . . ?
C25 C24 C23 119.5(10) . . ?
F24 C24 C23 119.7(10) . . ?
F25 C25 C24 119.7(11) . . ?
F25 C25 C26 119.9(10) . . ?
C24 C25 C26 120.4(11) . . ?
F26 C26 C25 119.0(10) . . ?
F26 C26 C21 119.0(10) . . ?
C25 C26 C21 122.1(10) . . ?
C31 O30 Bi2 131.5(8) . . ?
C31 O30 Bi3 131.5(8) . . ?
Bi2 O30 Bi3 91.1(3) . . ?
O30 C31 C32 122.3(10) . . ?
O30 C31 C36 121.8(10) . . ?
C32 C31 C36 115.9(11) . . ?
F32 C32 C33 119.2(10) . . ?
F32 C32 C31 117.9(10) . . ?
C33 C32 C31 122.8(10) . . ?
F33 C33 C34 120.9(10) . . ?
F33 C33 C32 119.8(10) . . ?
C34 C33 C32 119.3(11) . . ?
F34 C34 C35 120.5(10) . . ?
F34 C34 C33 120.0(10) . . ?
C35 C34 C33 119.5(10) . . ?
C34 C35 F35 119.4(10) . . ?
C34 C35 C36 121.3(10) . . ?
F35 C35 C36 119.3(10) . . ?
F36 C36 C35 119.4(10) . . ?
F36 C36 C31 119.4(10) . . ?
C35 C36 C31 121.2(10) . . ?
C41 O40 Bi3 124.6(7) . . ?
C41 O40 Bi5 128.6(8) . . ?
Bi3 O40 Bi5 103.7(4) . . ?
O40 C41 C42 122.4(10) . . ?
O40 C41 C46 121.8(10) . . ?
C42 C41 C46 115.8(11) . . ?
F42 C42 C43 118.6(10) . . ?
F42 C42 C41 118.9(10) . . ?
C43 C42 C41 122.4(11) . . ?
F43 C43 C44 120.3(10) . . ?
F43 C43 C42 120.2(10) . . ?
C44 C43 C42 119.4(10) . . ?
C45 C44 F44 120.3(10) . . ?
C45 C44 C43 120.5(10) . . ?
F44 C44 C43 119.2(10) . . ?
F45 C45 C44 121.2(10) . . ?
F45 C45 C46 118.6(10) . . ?
C44 C45 C46 120.1(10) . . ?
F46 C46 C45 119.8(10) . . ?
F46 C46 C41 118.4(10) . . ?
C45 C46 C41 121.8(10) . . ?
C51 O50 Bi3 124.2(6) . . ?
C51 O50 Bi4 128.1(6) . . ?
Bi3 O50 Bi4 107.8(4) . . ?
O50 C51 C52 122.5(10) . . ?
O50 C51 C56 123.2(10) . . ?
C52 C51 C56 114.4(11) . . ?
F52 C52 C53 119.9(10) . . ?
F52 C52 C51 116.6(10) . . ?
C53 C52 C51 123.5(10) . . ?
F53 C53 C52 120.2(10) . . ?
F53 C53 C54 120.3(10) . . ?
C52 C53 C54 119.3(10) . . ?
F54 C54 C55 121.0(10) . . ?
F54 C54 C53 119.4(10) . . ?
C55 C54 C53 119.7(10) . . ?
F55 C55 C54 120.5(10) . . ?
F55 C55 C56 119.4(10) . . ?
C54 C55 C56 120.0(10) . . ?
F56 C56 C55 118.6(10) . . ?
F56 C56 C51 118.4(10) . . ?
C55 C56 C51 122.9(10) . . ?
C61 O60 Bi5 123.2(7) . . ?
C61 O60 Bi2 129.2(7) . . ?
Bi5 O60 Bi2 105.6(4) . . ?
O60 C61 C66 122.3(10) . . ?
O60 C61 C62 121.5(10) . . ?
C66 C61 C62 116.2(11) . . ?
F62 C62 C63 120.3(10) . . ?
F62 C62 C61 118.2(10) . . ?
C63 C62 C61 121.5(10) . . ?
F63 C63 C64 120.7(10) . . ?
F63 C63 C62 119.7(10) . . ?
C64 C63 C62 119.6(10) . . ?
C63 C64 F64 119.7(10) . . ?
C63 C64 C65 120.9(10) . . ?
F64 C64 C65 119.3(10) . . ?
F65 C65 C64 120.5(10) . . ?
F65 C65 C66 120.0(10) . . ?
C64 C65 C66 119.5(10) . . ?
F66 C66 C65 119.6(10) . . ?
F66 C66 C61 118.2(10) . . ?
C65 C66 C61 122.2(10) . . ?
C71 O70 Bi5 130.6(8) . . ?
C71 O70 Bi4 129.0(8) . . ?
Bi5 O70 Bi4 90.9(3) . . ?
O70 C71 C76 121.6(10) . . ?
O70 C71 C72 122.8(10) . . ?
C76 C71 C72 115.5(11) . . ?
F72 C72 C73 119.3(10) . . ?
F72 C72 C71 118.2(10) . . ?
C73 C72 C71 122.4(11) . . ?
F73 C73 C74 121.1(10) . . ?
F73 C73 C72 119.3(10) . . ?
C74 C73 C72 119.6(10) . . ?
F74 C74 C73 119.7(10) . . ?
F74 C74 C75 120.0(10) . . ?
C73 C74 C75 120.3(11) . . ?
F75 C75 C74 121.4(10) . . ?
F75 C75 C76 119.0(10) . . ?
C74 C75 C76 119.6(11) . . ?
F76 C76 C75 120.0(10) . . ?
F76 C76 C71 117.4(10) . . ?
C75 C76 C71 122.5(11) . . ?
C81 O80 Bi4 121.1(7) . . ?
C81 O80 Bi2 133.0(8) . . ?
Bi4 O80 Bi2 104.0(4) . . ?
O80 C81 C86 122.7(10) . . ?
O80 C81 C82 121.8(10) . . ?
C86 C81 C82 115.5(11) . . ?
F82 C82 C83 118.6(10) . . ?
F82 C82 C81 118.7(10) . . ?
C83 C82 C81 122.7(11) . . ?
F83 C83 C84 120.0(10) . . ?
F83 C83 C82 119.9(10) . . ?
C84 C83 C82 120.0(10) . . ?
F84 C84 C85 120.5(10) . . ?
F84 C84 C83 120.2(10) . . ?
C85 C84 C83 119.1(10) . . ?
F85 C85 C84 119.8(10) . . ?
F85 C85 C86 119.9(10) . . ?
C84 C85 C86 120.1(10) . . ?
F86 C86 C81 118.1(10) . . ?
F86 C86 C85 119.3(10) . . ?
C81 C86 C85 122.5(11) . . ?
C91 O90 Bi6 134.2(7) . . ?
C91 O90 Bi4 124.7(7) . . ?
Bi6 O90 Bi4 101.2(4) . . ?
O90 C91 C92 123.5(11) . . ?
O90 C91 C96 121.2(11) . . ?
C92 C91 C96 115.2(12) . . ?
F92 C92 C93 118.4(11) . . ?
F92 C92 C91 118.9(11) . . ?
C93 C92 C91 122.6(12) . . ?
F93 C93 C94 120.5(12) . . ?
F93 C93 C92 119.6(12) . . ?
C94 C93 C92 119.8(11) . . ?
F94 C94 C95 121.0(13) . . ?
F94 C94 C93 119.3(13) . . ?
C95 C94 C93 119.7(11) . . ?
F95 C95 C94 120.5(12) . . ?
F95 C95 C96 119.4(12) . . ?
C94 C95 C96 120.1(12) . . ?
F96 C96 C95 120.2(11) . . ?
F96 C96 C91 117.3(11) . . ?
C95 C96 C91 122.5(12) . . ?
C101 O100 Bi1 125.8(8) . . ?
O100 C101 C102 122.2(11) . . ?
O100 C101 C106 122.5(11) . . ?
C102 C101 C106 115.3(12) . . ?
F102 C102 C103 118.4(11) . . ?
F102 C102 C101 118.9(11) . . ?
C103 C102 C101 122.7(12) . . ?
F103 C103 C104 121.9(12) . . ?
F103 C103 C102 118.6(12) . . ?
C104 C103 C102 119.4(12) . . ?
F104 C104 C105 119.3(13) . . ?
F104 C104 C103 120.5(13) . . ?
C105 C104 C103 120.2(11) . . ?
F105 C105 C104 120.1(12) . . ?
F105 C105 C106 119.8(12) . . ?
C104 C105 C106 120.1(11) . . ?
F106 C106 C105 119.6(11) . . ?
F106 C106 C101 118.2(11) . . ?
C105 C106 C101 122.1(11) . . ?
C111 O110 Bi6 121.6(8) . . ?
O110 C111 C112 124.3(11) . . ?
O110 C111 C116 120.6(11) . . ?
C112 C111 C116 115.1(12) . . ?
F112 C112 C113 118.1(11) . . ?
F112 C112 C111 119.1(11) . . ?
C113 C112 C111 122.9(12) . . ?
F113 C113 C114 120.9(12) . . ?
F113 C113 C112 119.7(12) . . ?
C114 C113 C112 119.0(12) . . ?
F114 C114 C115 119.8(13) . . ?
F114 C114 C113 120.1(13) . . ?
C115 C114 C113 119.9(12) . . ?
C116 C115 C114 120.1(12) . . ?
C116 C115 F115 119.9(12) . . ?
C114 C115 F115 120.0(12) . . ?
F116 C116 C115 119.6(12) . . ?
F116 C116 C111 117.7(12) . . ?
C115 C116 C111 122.5(12) . . ?
C121 O120 Bi6 135.6(7) . . ?
C121 O120 Bi5 121.7(7) . . ?
Bi6 O120 Bi5 102.5(4) . . ?
O120 C121 C126 121.4(11) . . ?
O120 C121 C122 122.3(11) . . ?
C126 C121 C122 116.3(12) . . ?
F122 C122 C123 120.0(11) . . ?
F122 C122 C121 119.1(11) . . ?
C123 C122 C121 121.0(11) . . ?
F123 C123 C124 119.7(11) . . ?
F123 C123 C122 120.1(11) . . ?
C124 C123 C122 120.1(11) . . ?
C125 C124 F124 120.0(12) . . ?
C125 C124 C123 120.8(11) . . ?
F124 C124 C123 119.1(12) . . ?
F125 C125 C124 121.6(11) . . ?
F125 C125 C126 120.1(11) . . ?
C124 C125 C126 118.1(11) . . ?
F126 C126 C125 119.0(10) . . ?
F126 C126 C121 117.3(11) . . ?
C125 C126 C121 123.5(11) . . ?
O135 C131 C132 105(2) . . ?
C133 C132 C131 107(2) . . ?
C132 C133 C134 102(2) . . ?
O135 C134 C133 106.8(19) . . ?
C134 O135 C131 105.8(18) . . ?
C134 O135 Bi6 127.6(13) . . ?
C131 O135 Bi6 124.9(14) . . ?
C142 C141 C146 120.0 . . ?
C143 C142 C141 120.0 . . ?
C142 C143 C144 120.0 . . ?
C145 C144 C143 120.0 . . ?
C146 C145 C144 120.0 . . ?
C147 C146 C145 121.5(12) . . ?
C147 C146 C141 118.5(12) . . ?
C145 C146 C141 120.0 . . ?
C152 C151 C156 120.0 . . ?
C151 C152 C153 120.0 . . ?
C154 C153 C152 120.0 . . ?
C155 C154 C153 120.0 . . ?
C154 C155 C156 120.0 . . ?
C157 C156 C155 119.8(12) . . ?
C157 C156 C151 120.2(12) . . ?
C155 C156 C151 120.0 . . ?
C162 C161 C166 120.0 . . ?
C163 C162 C161 120.0 . . ?
C162 C163 C164 120.0 . . ?
C165 C164 C163 120.0 . . ?
C164 C165 C166 120.0 . . ?
C167 C166 C165 119.4(12) . . ?
C167 C166 C161 120.6(11) . . ?
C165 C166 C161 120.0 . . ?
C173 C171 C172 119.9(8) 2_565 . ?
C173 C172 C171 120.0(8) . . ?
C171 C173 C172 120.1(8) 2_565 . ?
C183 C181 C182 119.9(8) 2_666 . ?
C183 C182 C181 119.8(8) . . ?
C182 C183 C181 120.2(8) . 2_666 ?

loop_
_geom_bond_atom_site_label_1
_geom_bond_atom_site_label_2
_geom_bond_distance
_geom_bond_site_symmetry_2
_geom_bond_publ_flag
Bi1 O1 2.098(12) . ?
Bi1 O100 2.118(12) . ?
Bi1 O10 2.278(11) . ?
Bi1 O20 2.343(11) . ?
Bi2 O1 2.164(11) . ?
Bi2 O2 2.250(12) . ?
Bi2 O30 2.277(11) . ?
Bi2 O60 2.404(10) . ?
Bi2 O20 2.555(11) . ?
Bi2 O80 2.622(11) . ?
Bi2 Bi3 3.3900(14) . ?
Bi3 O1 2.195(12) . ?
Bi3 O2 2.224(11) . ?
Bi3 O40 2.234(11) . ?
Bi3 O50 2.383(11) . ?
Bi3 O30 2.468(11) . ?
Bi3 O10 2.631(12) . ?
Bi4 O3 2.180(13) . ?
Bi4 O80 2.262(11) . ?
Bi4 O2 2.323(11) . ?
Bi4 O70 2.419(10) . ?
Bi4 O50 2.496(10) . ?
Bi4 O90 2.509(11) . ?
Bi4 Bi5 3.3718(13) . ?
Bi5 O3 2.151(11) . ?
Bi5 O2 2.291(11) . ?
Bi5 O70 2.312(11) . ?
Bi5 O60 2.358(11) . ?
Bi5 O120 2.492(11) . ?
Bi5 O40 2.652(11) . ?
Bi6 O110 2.108(12) . ?
Bi6 O3 2.131(12) . ?
Bi6 O120 2.266(11) . ?
Bi6 O90 2.386(11) . ?
Bi6 O135 2.629(14) . ?
O10 C11 1.362(16) . ?
C11 C12 1.372(13) . ?
C11 C16 1.385(14) . ?
C12 F12 1.344(13) . ?
C12 C13 1.373(13) . ?
C13 F13 1.349(13) . ?
C13 C14 1.360(13) . ?
C14 F14 1.345(13) . ?
C14 C15 1.358(14) . ?
C15 F15 1.344(13) . ?
C15 C16 1.371(13) . ?
C16 F16 1.341(13) . ?
O20 C21 1.330(15) . ?
C21 C26 1.385(13) . ?
C21 C22 1.389(13) . ?
C22 F22 1.344(13) . ?
C22 C23 1.360(13) . ?
C23 F23 1.349(13) . ?
C23 C24 1.364(13) . ?
C24 C25 1.351(13) . ?
C24 F24 1.359(13) . ?
C25 F25 1.349(13) . ?
C25 C26 1.372(13) . ?
C26 F26 1.345(13) . ?
O30 C31 1.330(15) . ?
C31 C32 1.383(13) . ?
C31 C36 1.386(13) . ?
C32 F32 1.356(12) . ?
C32 C33 1.378(13) . ?
C33 F33 1.346(13) . ?
C33 C34 1.359(13) . ?
C34 F34 1.356(13) . ?
C34 C35 1.356(13) . ?
C35 F35 1.359(13) . ?
C35 C36 1.370(13) . ?
C36 F36 1.351(12) . ?
O40 C41 1.346(15) . ?
C41 C42 1.387(13) . ?
C41 C46 1.395(13) . ?
C42 F42 1.352(13) . ?
C42 C43 1.375(13) . ?
C43 F43 1.338(13) . ?
C43 C44 1.360(13) . ?
C44 C45 1.355(13) . ?
C44 F44 1.357(13) . ?
C45 F45 1.346(13) . ?
C45 C46 1.371(13) . ?
C46 F46 1.348(12) . ?
O50 C51 1.322(15) . ?
C51 C52 1.387(13) . ?
C51 C56 1.391(13) . ?
C52 F52 1.352(12) . ?
C52 C53 1.360(13) . ?
C53 F53 1.346(12) . ?
C53 C54 1.368(13) . ?
C54 F54 1.349(13) . ?
C54 C55 1.357(13) . ?
C55 F55 1.353(13) . ?
C55 C56 1.365(13) . ?
C56 F56 1.356(12) . ?
O60 C61 1.347(15) . ?
C61 C66 1.385(13) . ?
C61 C62 1.400(13) . ?
C62 F62 1.350(12) . ?
C62 C63 1.373(13) . ?
C63 F63 1.341(13) . ?
C63 C64 1.357(13) . ?
C64 F64 1.357(13) . ?
C64 C65 1.358(13) . ?
C65 F65 1.341(12) . ?
C65 C66 1.368(13) . ?
C66 F66 1.362(12) . ?
O70 C71 1.344(16) . ?
C71 C76 1.386(13) . ?
C71 C72 1.389(13) . ?
C72 F72 1.351(12) . ?
C72 C73 1.373(13) . ?
C73 F73 1.347(13) . ?
C73 C74 1.357(13) . ?
C74 F74 1.343(13) . ?
C74 C75 1.362(13) . ?
C75 F75 1.349(13) . ?
C75 C76 1.370(13) . ?
C76 F76 1.358(12) . ?
O80 C81 1.343(15) . ?
C81 C86 1.378(13) . ?
C81 C82 1.381(13) . ?
C82 F82 1.341(13) . ?
C82 C83 1.374(13) . ?
C83 F83 1.343(13) . ?
C83 C84 1.364(13) . ?
C84 F84 1.340(13) . ?
C84 C85 1.362(13) . ?
C85 F85 1.344(13) . ?
C85 C86 1.379(13) . ?
C86 F86 1.355(13) . ?
O90 C91 1.329(16) . ?
C91 C92 1.381(14) . ?
C91 C96 1.393(14) . ?
C92 F92 1.346(14) . ?
C92 C93 1.370(14) . ?
C93 F93 1.344(14) . ?
C93 C94 1.361(14) . ?
C94 F94 1.358(14) . ?
C94 C95 1.357(14) . ?
C95 F95 1.347(14) . ?
C95 C96 1.362(13) . ?
C96 F96 1.339(14) . ?
O100 C101 1.307(16) . ?
C101 C102 1.385(14) . ?
C101 C106 1.389(14) . ?
C102 F102 1.352(14) . ?
C102 C103 1.369(14) . ?
C103 F103 1.341(14) . ?
C103 C104 1.356(14) . ?
C104 F104 1.347(14) . ?
C104 C105 1.353(14) . ?
C105 F105 1.341(14) . ?
C105 C106 1.365(13) . ?
C106 F106 1.343(13) . ?
O110 C111 1.327(17) . ?
C111 C112 1.385(14) . ?
C111 C116 1.386(14) . ?
C112 F112 1.345(13) . ?
C112 C113 1.370(14) . ?
C113 F113 1.337(14) . ?
C113 C114 1.361(14) . ?
C114 F114 1.350(14) . ?
C114 C115 1.357(14) . ?
C115 C116 1.356(14) . ?
C115 F115 1.359(14) . ?
C116 F116 1.346(14) . ?
O120 C121 1.340(16) . ?
C121 C126 1.374(13) . ?
C121 C122 1.382(13) . ?
C122 F122 1.339(13) . ?
C122 C123 1.372(13) . ?
C123 F123 1.354(14) . ?
C123 C124 1.361(13) . ?
C124 C125 1.355(13) . ?
C124 F124 1.356(13) . ?
C125 F125 1.341(14) . ?
C125 C126 1.367(13) . ?
C126 F126 1.358(13) . ?
C131 O135 1.42(3) . ?
C131 C132 1.52(3) . ?
C132 C133 1.46(3) . ?
C133 C134 1.52(3) . ?
C134 O135 1.40(2) . ?
C141 C142 1.3900 . ?
C141 C146 1.3900 . ?
C142 C143 1.3900 . ?
C143 C144 1.3900 . ?
C144 C145 1.3900 . ?
C145 C146 1.3900 . ?
C146 C147 1.33(3) . ?
C151 C152 1.3900 . ?
C151 C156 1.3900 . ?
C152 C153 1.3900 . ?
C153 C154 1.3900 . ?
C154 C155 1.3900 . ?
C155 C156 1.3900 . ?
C156 C157 1.31(3) . ?
C161 C162 1.3900 . ?
C161 C166 1.3900 . ?
C162 C163 1.3900 . ?
C163 C164 1.3900 . ?
C164 C165 1.3900 . ?
C165 C166 1.3900 . ?
C166 C167 1.32(3) . ?
C171 C173 1.389(7) 2_565 ?
C171 C172 1.390(9) . ?
C172 C173 1.390(9) . ?
C173 C171 1.389(7) 2_565 ?
C181 C183 1.390(7) 2_666 ?
C181 C182 1.391(9) . ?
C182 C183 1.386(9) . ?
C183 C181 1.390(7) 2_666 ?
